data_7048591
loop_
_publ_author_name
'Resa, Sandra'
'Mill\'an, Alba'
'Fuentes, Noelia'
'Crovetto, Luis'
'Luisa Marcos, M.'
'Lezama, Luis'
'Choquesillo-Lazarte, Duane'
'Blanco, Victor'
'Campa\~na, Araceli G'
'C\'ardenas, Diego J'
'Cuerva, Juan M.'

_publ_section_title
;
 O-H and (CO)N-H bond weakening by coordination to Fe(ii).
;
_journal_issue 6
_journal_name_full 'Dalton transactions (Cambridge, England : 2003)'
_journal_page_first 2179
_journal_page_last 2189
_journal_paper_doi 10.1039/c8dt04689a
_journal_volume 48
_journal_year 2019
_chemical_formula_sum 'C19 H27 Cl2 Fe N5 O'
_chemical_formula_weight 468.20
_space_group_crystal_system monoclinic
_space_group_IT_number 14
_space_group_name_Hall '-P 2yn'
_space_group_name_H-M_alt 'P 1 21/n 1'
_symmetry_space_group_name_Hall '-P 2yn'
_symmetry_space_group_name_H-M 'P 1 21/n 1'
_atom_sites_solution_hydrogens mixed
_audit_creation_method SHELXL-2016/4
_audit_update_record
;
2018-11-23 deposited with the CCDC.
2019-01-11 downloaded from the CCDC.
;
_cell_angle_alpha 90
_cell_angle_beta 100.349(2)
_cell_angle_gamma 90
_cell_formula_units_Z 4
_cell_length_a 10.5537(6)
_cell_length_b 11.6440(6)
_cell_length_c 17.9699(10)
_cell_measurement_reflns_used 9818
_cell_measurement_temperature 100(2)
_cell_measurement_theta_max 28.796
_cell_measurement_theta_min 2.447
_cell_volume 2172.3(2)
_computing_cell_refinement 'Bruker APEX3'
_computing_data_collection 'Bruker APEX3'
_computing_data_reduction 'SAINT V8.37A'
_computing_molecular_graphics 'USCF Chimera 1.10.1 and Ortep3'
_computing_publication_material 'WinGX CIF routines'
_computing_structure_refinement 'SHELXL-2016/4 (Sheldrick, 2016)'
_computing_structure_solution 'SHELXT-2014/5 (Sheldrick, 2014)'
_diffrn_ambient_temperature 100(2)
_diffrn_measured_fraction_theta_full 0.999
_diffrn_measured_fraction_theta_max 0.992
_diffrn_measurement_device_type 'Bruker D8 Venture'
_diffrn_radiation_type MoK\a
_diffrn_radiation_wavelength 0.71073
_diffrn_reflns_av_R_equivalents 0.0815
_diffrn_reflns_av_unetI/netI 0.0502
_diffrn_reflns_Laue_measured_fraction_full 0.999
_diffrn_reflns_Laue_measured_fraction_max 0.992
_diffrn_reflns_limit_h_max 14
_diffrn_reflns_limit_h_min -13
_diffrn_reflns_limit_k_max 15
_diffrn_reflns_limit_k_min -13
_diffrn_reflns_limit_l_max 24
_diffrn_reflns_limit_l_min -24
_diffrn_reflns_number 40442
_diffrn_reflns_point_group_measured_fraction_full 0.999
_diffrn_reflns_point_group_measured_fraction_max 0.992
_diffrn_reflns_theta_full 25.242
_diffrn_reflns_theta_max 28.831
_diffrn_reflns_theta_min 2.447
_exptl_absorpt_coefficient_mu 0.960
_exptl_absorpt_correction_T_max 1.0000
_exptl_absorpt_correction_T_min 0.6022
_exptl_absorpt_correction_type numerical
_exptl_absorpt_process_details
;
SADABS-2014/5 (Bruker,2014/5) was used for absorption correction.
Final wR2(int)= 0.0928. The ratio of minimum to maximun
transmission is 0.6022.
;
_exptl_crystal_colour brown
_exptl_crystal_density_diffrn 1.432
_exptl_crystal_description 'irregular block'
_exptl_crystal_F_000 976
_exptl_crystal_size_max 0.429
_exptl_crystal_size_mid 0.341
_exptl_crystal_size_min 0.102
_refine_diff_density_max 1.222
_refine_diff_density_min -1.399
_refine_diff_density_rms 0.141
_refine_ls_extinction_method none
_refine_ls_goodness_of_fit_ref 1.075
_refine_ls_hydrogen_treatment mixed
_refine_ls_matrix_type full
_refine_ls_number_parameters 260
_refine_ls_number_reflns 5640
_refine_ls_number_restraints 0
_refine_ls_restrained_S_all 1.075
_refine_ls_R_factor_all 0.0789
_refine_ls_R_factor_gt 0.0637
_refine_ls_shift/su_max 0.000
_refine_ls_shift/su_mean 0.000
_refine_ls_structure_factor_coef Fsqd
_refine_ls_weighting_details 'w=1/[\s^2^(Fo^2^)+(0.0756P)^2^+7.2943P] where P=(Fo^2^+2Fc^2^)/3'
_refine_ls_weighting_scheme calc
_refine_ls_wR_factor_gt 0.1548
_refine_ls_wR_factor_ref 0.1688
_reflns_Friedel_coverage 0.000
_reflns_number_gt 4705
_reflns_number_total 5640
_reflns_threshold_expression 'I > 2\s(I)'
_cod_data_source_file c8dt04689a2.cif
_cod_data_source_block '[Fe(II)(mepOH)Cl]Cl'
_cod_depositor_comments
;
The following automatic conversions were performed:

'_exptl_absorpt_correction_type' value 'Numerical' changed to
'numerical' according to
/home/data/users/saulius/crontab/automatic-downloads/rss-feeds/RSC/lib/dictionaries/cif_core.dic
dictionary named 'cif_core.dic' version 2.4.2 from 2011-04-26.

Automatic conversion script
Id: cif_fix_values 4973 2017-02-22 13:04:09Z antanas 

 Adding full bibliography for 7048585--7048591.cif.
;
_cod_database_code 7048591
_shelx_shelxl_version_number 2016/4
_shelx_space_group_comment
;
The symmetry employed for this shelxl refinement is uniquely defined
by the following loop, which should always be used as a source of
symmetry information in preference to the above space-group names.
They are only intended as comments.
;
_shelx_estimated_absorpt_t_min 0.684
_shelx_estimated_absorpt_t_max 0.908

loop_
_space_group_symop_operation_xyz
'x, y, z'
'-x+1/2, y+1/2, -z+1/2'
'-x, -y, -z'
'x-1/2, -y-1/2, z-1/2'

loop_
_atom_site_label
_atom_site_type_symbol
_atom_site_fract_x
_atom_site_fract_y
_atom_site_fract_z
_atom_site_U_iso_or_equiv
_atom_site_adp_type
_atom_site_occupancy
_atom_site_site_symmetry_order
_atom_site_calc_flag
_atom_site_refinement_flags_posn
_atom_site_refinement_flags_adp
C1 C 0.5433(3) 0.4121(3) 0.90894(18) 0.0187(6) Uani 1 1 d . .
H1A H 0.524279 0.380947 0.956976 0.022 Uiso 1 1 calc R U
H1B H 0.561726 0.495182 0.916068 0.022 Uiso 1 1 calc R U
C2 C 0.6602(3) 0.3516(3) 0.88909(17) 0.0163(6) Uani 1 1 d . .
C3 C 0.7820(3) 0.3656(3) 0.93221(18) 0.0200(6) Uani 1 1 d . .
H3 H 0.794893 0.411925 0.976455 0.024 Uiso 1 1 calc R U
C4 C 0.8844(3) 0.3102(3) 0.9090(2) 0.0225(7) Uani 1 1 d . .
H4 H 0.969148 0.318439 0.937154 0.027 Uiso 1 1 calc R U
C5 C 0.8626(3) 0.2423(3) 0.8442(2) 0.0215(6) Uani 1 1 d . .
H5 H 0.931597 0.202793 0.828049 0.026 Uiso 1 1 calc R U
C6 C 0.7379(3) 0.2334(3) 0.80352(18) 0.0168(6) Uani 1 1 d . .
C7 C 0.7051(3) 0.1726(3) 0.72817(19) 0.0205(6) Uani 1 1 d . .
H7A H 0.728129 0.222611 0.688070 0.025 Uiso 1 1 calc R U
H7B H 0.756833 0.101404 0.729777 0.025 Uiso 1 1 calc R U
C8 C 0.5400(3) 0.0392(3) 0.75175(18) 0.0204(6) Uani 1 1 d . .
H8A H 0.596061 0.038840 0.802225 0.024 Uiso 1 1 calc R U
H8B H 0.559319 -0.030406 0.724214 0.024 Uiso 1 1 calc R U
C9 C 0.3991(3) 0.0376(3) 0.76084(18) 0.0198(6) Uani 1 1 d . .
H9A H 0.343109 0.037285 0.710340 0.024 Uiso 1 1 calc R U
H9B H 0.381501 -0.033256 0.787711 0.024 Uiso 1 1 calc R U
C10 C 0.4128(3) 0.1225(3) 0.88629(17) 0.0195(6) Uani 1 1 d . .
H10A H 0.365061 0.058685 0.903600 0.029 Uiso 1 1 calc R U
H10B H 0.397274 0.192729 0.913372 0.029 Uiso 1 1 calc R U
H10C H 0.505138 0.104880 0.896341 0.029 Uiso 1 1 calc R U
C11 C 0.5303(4) 0.1248(3) 0.62655(18) 0.0226(7) Uani 1 1 d . .
H11A H 0.534597 0.197905 0.600100 0.034 Uiso 1 1 calc R U
H11B H 0.442292 0.094546 0.614889 0.034 Uiso 1 1 calc R U
H11C H 0.589712 0.069707 0.610001 0.034 Uiso 1 1 calc R U
C12 C 0.2276(3) 0.1602(3) 0.79052(18) 0.0189(6) Uani 1 1 d . .
H12A H 0.206392 0.215635 0.828222 0.023 Uiso 1 1 calc R U
H12B H 0.182182 0.087310 0.796535 0.023 Uiso 1 1 calc R U
C13 C 0.1830(3) 0.2067(3) 0.71211(18) 0.0182(6) Uani 1 1 d . .
C14 C 0.0575(3) 0.1865(3) 0.6734(2) 0.0234(7) Uani 1 1 d . .
H14 H -0.000286 0.140229 0.695261 0.028 Uiso 1 1 calc R U
C15 C 0.0193(3) 0.2353(3) 0.6024(2) 0.0273(8) Uani 1 1 d . .
H15 H -0.065764 0.224444 0.575230 0.033 Uiso 1 1 calc R U
C16 C 0.1079(4) 0.3005(3) 0.5718(2) 0.0256(7) Uani 1 1 d . .
H16 H 0.084371 0.334795 0.523306 0.031 Uiso 1 1 calc R U
C17 C 0.2305(3) 0.3146(3) 0.61308(18) 0.0205(6) Uani 1 1 d . .
H17 H 0.291178 0.357313 0.591165 0.025 Uiso 1 1 calc R U
C18 C 0.3907(4) 0.6145(3) 0.5079(2) 0.0257(7) Uani 1 1 d . .
H18A H 0.435439 0.582359 0.555913 0.039 Uiso 1 1 calc R U
H18B H 0.349529 0.687087 0.517484 0.039 Uiso 1 1 calc R U
H18C H 0.452921 0.628297 0.474433 0.039 Uiso 1 1 calc R U
C19 C 0.2935(4) 0.5341(4) 0.4722(2) 0.0293(8) Uani 1 1 d . .
N1 N 0.6391(2) 0.2870(2) 0.82684(14) 0.0144(5) Uani 1 1 d . .
N2 N 0.5670(3) 0.1433(2) 0.70930(15) 0.0175(5) Uani 1 1 d . .
N3 N 0.3692(3) 0.1397(2) 0.80415(14) 0.0159(5) Uani 1 1 d . .
N4 N 0.2682(3) 0.2709(2) 0.68268(15) 0.0170(5) Uani 1 1 d . .
N5 N 0.2188(4) 0.4699(4) 0.4450(2) 0.0490(11) Uani 1 1 d . .
O1 O 0.4343(2) 0.3962(2) 0.85003(13) 0.0183(5) Uani 1 1 d . .
CL1 Cl 0.52311(8) 0.43969(7) 0.67786(4) 0.02045(18) Uani 1 1 d . .
CL2 Cl 0.22879(8) 0.39173(7) 0.94196(5) 0.0252(2) Uani 1 1 d . .
FE1 Fe 0.45902(4) 0.29037(4) 0.75244(2) 0.01332(14) Uani 1 1 d . .
H1 H 0.368(7) 0.399(6) 0.863(4) 0.07(2) Uiso 1 1 d . .

loop_
_atom_site_aniso_label
_atom_site_aniso_U_11
_atom_site_aniso_U_22
_atom_site_aniso_U_33
_atom_site_aniso_U_23
_atom_site_aniso_U_13
_atom_site_aniso_U_12
C1 0.0198(15) 0.0177(15) 0.0193(14) -0.0039(12) 0.0057(11) 0.0001(12)
C2 0.0200(15) 0.0125(14) 0.0173(14) 0.0003(11) 0.0055(11) -0.0018(11)
C3 0.0195(15) 0.0184(15) 0.0215(15) -0.0009(12) 0.0020(12) -0.0021(12)
C4 0.0149(14) 0.0227(17) 0.0287(17) 0.0015(13) 0.0009(12) -0.0015(12)
C5 0.0140(14) 0.0220(16) 0.0293(17) 0.0021(13) 0.0062(12) 0.0031(12)
C6 0.0156(14) 0.0145(14) 0.0209(14) 0.0011(11) 0.0051(11) 0.0020(11)
C7 0.0160(14) 0.0219(16) 0.0250(16) -0.0043(13) 0.0077(12) 0.0029(12)
C8 0.0287(17) 0.0114(14) 0.0216(15) 0.0001(11) 0.0062(13) 0.0043(12)
C9 0.0258(16) 0.0152(15) 0.0192(14) -0.0012(11) 0.0060(12) -0.0035(12)
C10 0.0251(16) 0.0179(15) 0.0160(14) 0.0013(11) 0.0048(12) -0.0023(12)
C11 0.0335(18) 0.0192(16) 0.0163(14) -0.0038(12) 0.0075(13) 0.0005(13)
C12 0.0148(14) 0.0230(16) 0.0199(14) -0.0008(12) 0.0059(11) -0.0056(12)
C13 0.0182(15) 0.0170(15) 0.0199(14) -0.0049(11) 0.0044(11) -0.0011(11)
C14 0.0170(15) 0.0262(17) 0.0271(17) -0.0082(13) 0.0044(12) -0.0036(13)
C15 0.0200(16) 0.0283(18) 0.0294(18) -0.0067(14) -0.0067(13) 0.0011(14)
C16 0.0300(18) 0.0221(17) 0.0216(16) -0.0008(13) -0.0044(13) 0.0014(13)
C17 0.0252(16) 0.0183(15) 0.0185(15) 0.0006(12) 0.0049(12) 0.0012(12)
C18 0.0270(18) 0.0236(17) 0.0272(17) -0.0010(13) 0.0069(14) -0.0017(14)
C19 0.0274(18) 0.039(2) 0.0234(16) 0.0001(15) 0.0101(14) -0.0051(16)
N1 0.0147(12) 0.0136(12) 0.0154(11) 0.0003(9) 0.0038(9) 0.0005(9)
N2 0.0189(13) 0.0151(12) 0.0200(13) -0.0016(10) 0.0075(10) -0.0016(10)
N3 0.0180(12) 0.0159(12) 0.0147(12) 0.0002(9) 0.0051(9) -0.0024(10)
N4 0.0167(12) 0.0175(13) 0.0178(12) -0.0012(10) 0.0056(10) 0.0001(10)
N5 0.037(2) 0.074(3) 0.039(2) -0.013(2) 0.0125(16) -0.025(2)
O1 0.0150(11) 0.0205(12) 0.0203(11) -0.0053(9) 0.0062(9) -0.0005(8)
CL1 0.0227(4) 0.0175(4) 0.0229(4) 0.0040(3) 0.0089(3) -0.0010(3)
CL2 0.0197(4) 0.0242(4) 0.0348(4) -0.0056(3) 0.0134(3) -0.0012(3)
FE1 0.0135(2) 0.0121(2) 0.0148(2) 0.00054(15) 0.00361(15) 0.00014(15)

loop_
_atom_type_symbol
_atom_type_description
_atom_type_scat_dispersion_real
_atom_type_scat_dispersion_imag
_atom_type_scat_source
C C 0.0033 0.0016 'International Tables Vol C Tables 4.2.6.8 and 6.1.1.4'
H H 0.0000 0.0000 'International Tables Vol C Tables 4.2.6.8 and 6.1.1.4'
N N 0.0061 0.0033 'International Tables Vol C Tables 4.2.6.8 and 6.1.1.4'
O O 0.0106 0.0060 'International Tables Vol C Tables 4.2.6.8 and 6.1.1.4'
Cl Cl 0.1484 0.1585 'International Tables Vol C Tables 4.2.6.8 and 6.1.1.4'
Fe Fe 0.3463 0.8444 'International Tables Vol C Tables 4.2.6.8 and 6.1.1.4'

loop_
_geom_angle_atom_site_label_1
_geom_angle_atom_site_label_2
_geom_angle_atom_site_label_3
_geom_angle
O1 C1 C2 110.2(2)
O1 C1 H1A 109.6
C2 C1 H1A 109.6
O1 C1 H1B 109.6
C2 C1 H1B 109.6
H1A C1 H1B 108.1
N1 C2 C3 122.3(3)
N1 C2 C1 116.0(3)
C3 C2 C1 121.7(3)
C2 C3 C4 118.1(3)
C2 C3 H3 120.9
C4 C3 H3 120.9
C3 C4 C5 119.7(3)
C3 C4 H4 120.2
C5 C4 H4 120.2
C6 C5 C4 118.8(3)
C6 C5 H5 120.6
C4 C5 H5 120.6
N1 C6 C5 121.0(3)
N1 C6 C7 115.5(3)
C5 C6 C7 123.3(3)
N2 C7 C6 111.8(3)
N2 C7 H7A 109.3
C6 C7 H7A 109.3
N2 C7 H7B 109.3
C6 C7 H7B 109.3
H7A C7 H7B 107.9
N2 C8 C9 110.2(3)
N2 C8 H8A 109.6
C9 C8 H8A 109.6
N2 C8 H8B 109.6
C9 C8 H8B 109.6
H8A C8 H8B 108.1
N3 C9 C8 110.4(3)
N3 C9 H9A 109.6
C8 C9 H9A 109.6
N3 C9 H9B 109.6
C8 C9 H9B 109.6
H9A C9 H9B 108.1
N3 C10 H10A 109.5
N3 C10 H10B 109.5
H10A C10 H10B 109.5
N3 C10 H10C 109.5
H10A C10 H10C 109.5
H10B C10 H10C 109.5
N2 C11 H11A 109.5
N2 C11 H11B 109.5
H11A C11 H11B 109.5
N2 C11 H11C 109.5
H11A C11 H11C 109.5
H11B C11 H11C 109.5
N3 C12 C13 110.3(2)
N3 C12 H12A 109.6
C13 C12 H12A 109.6
N3 C12 H12B 109.6
C13 C12 H12B 109.6
H12A C12 H12B 108.1
N4 C13 C14 122.4(3)
N4 C13 C12 116.7(3)
C14 C13 C12 120.9(3)
C15 C14 C13 118.7(3)
C15 C14 H14 120.7
C13 C14 H14 120.7
C14 C15 C16 118.8(3)
C14 C15 H15 120.6
C16 C15 H15 120.6
C17 C16 C15 118.9(3)
C17 C16 H16 120.5
C15 C16 H16 120.5
N4 C17 C16 123.2(3)
N4 C17 H17 118.4
C16 C17 H17 118.4
C19 C18 H18A 109.5
C19 C18 H18B 109.5
H18A C18 H18B 109.5
C19 C18 H18C 109.5
H18A C18 H18C 109.5
H18B C18 H18C 109.5
N5 C19 C18 178.8(5)
C2 N1 C6 120.1(3)
C2 N1 FE1 121.0(2)
C6 N1 FE1 118.0(2)
C7 N2 C11 109.4(3)
C7 N2 C8 110.0(3)
C11 N2 C8 110.9(3)
C7 N2 FE1 106.45(19)
C11 N2 FE1 113.3(2)
C8 N2 FE1 106.61(18)
C10 N3 C9 111.0(2)
C10 N3 C12 108.0(2)
C9 N3 C12 110.1(2)
C10 N3 FE1 115.76(19)
C9 N3 FE1 105.09(18)
C12 N3 FE1 106.79(19)
C17 N4 C13 118.0(3)
C17 N4 FE1 125.7(2)
C13 N4 FE1 116.3(2)
C1 O1 FE1 117.95(18)
C1 O1 H1 115(5)
FE1 O1 H1 120(5)
N1 FE1 N4 172.02(10)
N1 FE1 O1 74.23(9)
N4 FE1 O1 106.66(9)
N1 FE1 N2 75.71(10)
N4 FE1 N2 101.16(10)
O1 FE1 N2 146.62(10)
N1 FE1 N3 96.92(10)
N4 FE1 N3 75.23(10)
O1 FE1 N3 89.35(9)
N2 FE1 N3 80.14(10)
N1 FE1 CL1 93.20(7)
N4 FE1 CL1 94.54(8)
O1 FE1 CL1 97.29(7)
N2 FE1 CL1 98.56(7)
N3 FE1 CL1 169.11(7)

loop_
_geom_bond_atom_site_label_1
_geom_bond_atom_site_label_2
_geom_bond_distance
C1 O1 1.429(4)
C1 C2 1.518(4)
C1 H1A 0.9900
C1 H1B 0.9900
C2 N1 1.333(4)
C2 C3 1.386(4)
C3 C4 1.387(5)
C3 H3 0.9500
C4 C5 1.392(5)
C4 H4 0.9500
C5 C6 1.389(4)
C5 H5 0.9500
C6 N1 1.345(4)
C6 C7 1.512(4)
C7 N2 1.476(4)
C7 H7A 0.9900
C7 H7B 0.9900
C8 N2 1.487(4)
C8 C9 1.525(5)
C8 H8A 0.9900
C8 H8B 0.9900
C9 N3 1.486(4)
C9 H9A 0.9900
C9 H9B 0.9900
C10 N3 1.479(4)
C10 H10A 0.9800
C10 H10B 0.9800
C10 H10C 0.9800
C11 N2 1.484(4)
C11 H11A 0.9800
C11 H11B 0.9800
C11 H11C 0.9800
C12 N3 1.490(4)
C12 C13 1.504(4)
C12 H12A 0.9900
C12 H12B 0.9900
C13 N4 1.348(4)
C13 C14 1.401(5)
C14 C15 1.389(5)
C14 H14 0.9500
C15 C16 1.392(6)
C15 H15 0.9500
C16 C17 1.381(5)
C16 H16 0.9500
C17 N4 1.343(4)
C17 H17 0.9500
C18 C19 1.450(5)
C18 H18A 0.9800
C18 H18B 0.9800
C18 H18C 0.9800
C19 N5 1.132(5)
N1 FE1 2.118(3)
N2 FE1 2.269(3)
N3 FE1 2.271(3)
N4 FE1 2.185(3)
O1 FE1 2.197(2)
O1 H1 0.78(7)
CL1 FE1 2.3669(8)

loop_
_geom_torsion_atom_site_label_1
_geom_torsion_atom_site_label_2
_geom_torsion_atom_site_label_3
_geom_torsion_atom_site_label_4
_geom_torsion
O1 C1 C2 N1 -6.5(4)
O1 C1 C2 C3 171.8(3)
N1 C2 C3 C4 0.1(5)
C1 C2 C3 C4 -178.0(3)
C2 C3 C4 C5 -0.4(5)
C3 C4 C5 C6 1.0(5)
C4 C5 C6 N1 -1.5(5)
C4 C5 C6 C7 173.4(3)
N1 C6 C7 N2 -23.2(4)
C5 C6 C7 N2 161.7(3)
N2 C8 C9 N3 -61.0(3)
N3 C12 C13 N4 -30.4(4)
N3 C12 C13 C14 151.5(3)
N4 C13 C14 C15 -0.6(5)
C12 C13 C14 C15 177.3(3)
C13 C14 C15 C16 1.3(5)
C14 C15 C16 C17 -0.1(5)
C15 C16 C17 N4 -1.9(5)
C3 C2 N1 C6 -0.5(5)
C1 C2 N1 C6 177.7(3)
C3 C2 N1 FE1 -169.4(2)
C1 C2 N1 FE1 8.9(4)
C5 C6 N1 C2 1.2(5)
C7 C6 N1 C2 -174.0(3)
C5 C6 N1 FE1 170.4(2)
C7 C6 N1 FE1 -4.8(4)
C6 C7 N2 C11 159.2(3)
C6 C7 N2 C8 -78.7(3)
C6 C7 N2 FE1 36.4(3)
C9 C8 N2 C7 155.4(3)
C9 C8 N2 C11 -83.4(3)
C9 C8 N2 FE1 40.4(3)
C8 C9 N3 C10 -80.1(3)
C8 C9 N3 C12 160.4(3)
C8 C9 N3 FE1 45.8(3)
C13 C12 N3 C10 166.0(3)
C13 C12 N3 C9 -72.7(3)
C13 C12 N3 FE1 40.9(3)
C16 C17 N4 C13 2.5(5)
C16 C17 N4 FE1 -179.3(3)
C14 C13 N4 C17 -1.2(5)
C12 C13 N4 C17 -179.3(3)
C14 C13 N4 FE1 -179.6(2)
C12 C13 N4 FE1 2.4(4)
C2 C1 O1 FE1 1.6(3)
